data_2215411
loop_
_publ_author_name
'Betz, Richard'
'Kl\"ufers, Peter'

_publ_section_title
;
 2-Hydroxybicyclo[2.2.1]heptane-2-<i>endo</i>-carboxylic acid
;
_journal_coeditor_code CF2148
_journal_issue 10
_journal_name_full 'Acta Crystallographica Section E'
_journal_page_first o4185
_journal_page_last o4185
_journal_paper_doi 10.1107/S1600536807047071
_journal_volume 63
_journal_year 2007
_chemical_formula_iupac 'C8 H12 O3'
_chemical_formula_moiety 'C8 H12 O3'
_chemical_formula_sum 'C8 H12 O3'
_chemical_formula_weight 156.18
_chemical_name_common
;
<i>endo</i>-2-Hydroxy-2-norbornane-2-carboxylic acid
;
_chemical_name_systematic
;
2-Hydroxybicyclo[2.2.1]heptane-2-<i>endo</i>-carboxylic acid
;
_space_group_IT_number 14
_symmetry_cell_setting monoclinic
_symmetry_space_group_name_Hall '-P 2ybc'
_symmetry_space_group_name_H-M 'P 1 21/c 1'
_atom_sites_solution_hydrogens geom
_atom_sites_solution_primary direct
_atom_sites_solution_secondary difmap
_audit_creation_method 'form98_non/compatible with shelxl97-2'
_cell_angle_alpha 90.00
_cell_angle_beta 102.506(2)
_cell_angle_gamma 90.00
_cell_formula_units_Z 4
_cell_length_a 11.4780(6)
_cell_length_b 6.8145(3)
_cell_length_c 10.1444(5)
_cell_measurement_reflns_used 17661
_cell_measurement_temperature 200(2)
_cell_measurement_theta_max 27.485
_cell_measurement_theta_min 3.134
_cell_volume 774.64(7)
_computing_cell_refinement 'SCALEPACK (Otwinowski & Minor, 1997)'
_computing_data_collection 'COLLECT (Nonius, 2004)'
_computing_data_reduction 'DENZO and SCALEPACK (Otwinowski & Minor, 1997)'
_computing_molecular_graphics 'ORTEPIII (Burnett & Johnson, 1996)'
_computing_publication_material 'SHELXL97 (Sheldrick, 1997)'
_computing_structure_refinement 'SHELXL97 (Sheldrick, 1997)'
_computing_structure_solution 'SHELXS97 (Sheldrick, 1997)'
_diffrn_ambient_temperature 200(2)
_diffrn_measured_fraction_theta_full 0.995
_diffrn_measured_fraction_theta_max 0.995
_diffrn_measurement_device '95mm CCD camera on \k-goniostat'
_diffrn_measurement_device_type 'Nonius KappaCCD'
_diffrn_measurement_method 'thick-slice \w and \f scans'
_diffrn_radiation_monochromator 'MONTEL, graded multilayered X-ray optics'
_diffrn_radiation_source 'rotating anode'
_diffrn_radiation_type MoK\a
_diffrn_radiation_wavelength 0.71073
_diffrn_reflns_av_R_equivalents 0.0395
_diffrn_reflns_av_sigmaI/netI 0.0313
_diffrn_reflns_limit_h_max 14
_diffrn_reflns_limit_h_min -14
_diffrn_reflns_limit_k_max 8
_diffrn_reflns_limit_k_min -8
_diffrn_reflns_limit_l_max 13
_diffrn_reflns_limit_l_min -13
_diffrn_reflns_number 6408
_diffrn_reflns_theta_full 27.42
_diffrn_reflns_theta_max 27.42
_diffrn_reflns_theta_min 3.49
_exptl_absorpt_coefficient_mu 0.102
_exptl_absorpt_correction_type none
_exptl_crystal_colour colourless
_exptl_crystal_density_diffrn 1.339
_exptl_crystal_density_method 'not measured'
_exptl_crystal_description platelet
_exptl_crystal_F_000 336
_exptl_crystal_size_max 0.20
_exptl_crystal_size_mid 0.18
_exptl_crystal_size_min 0.01
_refine_diff_density_max 0.226
_refine_diff_density_min -0.211
_refine_ls_extinction_method none
_refine_ls_goodness_of_fit_ref 1.044
_refine_ls_hydrogen_treatment refU
_refine_ls_matrix_type full
_refine_ls_number_parameters 103
_refine_ls_number_reflns 1765
_refine_ls_number_restraints 0
_refine_ls_restrained_S_all 1.044
_refine_ls_R_factor_all 0.0660
_refine_ls_R_factor_gt 0.0448
_refine_ls_shift/su_max 0.000
_refine_ls_shift/su_mean 0.000
_refine_ls_structure_factor_coef Fsqd
_refine_ls_weighting_details 'calc w=1/[\s^2^(Fo^2^)+(0.0509P)^2^+0.3026P] where P=(Fo^2^+2Fc^2^)/3'
_refine_ls_weighting_scheme calc
_refine_ls_wR_factor_gt 0.1067
_refine_ls_wR_factor_ref 0.1190
_reflns_number_gt 1314
_reflns_number_total 1765
_reflns_threshold_expression I>2\s(I)
_cod_data_source_file cf2148.cif
_cod_data_source_block I
_cod_original_sg_symbol_H-M 'P 21/c'
_cod_database_code 2215411
_cod_database_fobs_code 2215411

loop_
_symmetry_equiv_pos_as_xyz
'x, y, z'
'-x, y+1/2, -z+1/2'
'-x, -y, -z'
'x, -y-1/2, z-1/2'

loop_
_atom_site_type_symbol
_atom_site_label
_atom_site_fract_x
_atom_site_fract_y
_atom_site_fract_z
_atom_site_U_iso_or_equiv
_atom_site_adp_type
_atom_site_calc_flag
_atom_site_refinement_flags
_atom_site_occupancy
O O2 0.38046(10) -0.21347(15) 0.39994(10) 0.0309(3) Uani d . 1
H H2 0.4087 -0.1587 0.4742 0.0485(16) Uiso calc R 1
O O81 0.53499(10) 0.0669(2) 0.34527(11) 0.0448(4) Uani d . 1
O O82 0.43585(10) 0.06668(17) 0.13284(11) 0.0380(3) Uani d . 1
H H82 0.4970 0.1269 0.1221 0.0485(16) Uiso calc R 1
C C1 0.26245(14) 0.0878(2) 0.35726(16) 0.0327(4) Uani d . 1
H H1 0.2991 0.1347 0.4504 0.0485(16) Uiso calc R 1
C C2 0.33717(13) -0.0665(2) 0.29946(14) 0.0271(3) Uani d . 1
C C3 0.24406(14) -0.1625(2) 0.18421(15) 0.0318(4) Uani d . 1
H H31 0.2641 -0.1386 0.0954 0.0485(16) Uiso calc R 1
H H32 0.2391 -0.3057 0.1983 0.0485(16) Uiso calc R 1
C C4 0.12712(15) -0.0606(3) 0.19329(18) 0.0397(4) Uani d . 1
H H4 0.0533 -0.1354 0.1518 0.0485(16) Uiso calc R 1
C C5 0.13144(17) 0.1498(3) 0.14017(19) 0.0469(5) Uani d . 1
H H51 0.0523 0.2139 0.1270 0.0485(16) Uiso calc R 1
H H52 0.1581 0.1514 0.0537 0.0485(16) Uiso calc R 1
C C6 0.22312(17) 0.2516(3) 0.2530(2) 0.0446(5) Uani d . 1
H H61 0.2916 0.3019 0.2183 0.0485(16) Uiso calc R 1
H H62 0.1861 0.3618 0.2926 0.0485(16) Uiso calc R 1
C C7 0.14432(15) -0.0255(3) 0.34493(18) 0.0391(4) Uani d . 1
H H71 0.1540 -0.1487 0.3978 0.0485(16) Uiso calc R 1
H H72 0.0801 0.0557 0.3682 0.0485(16) Uiso calc R 1
C C8 0.44562(13) 0.0280(2) 0.26121(15) 0.0280(3) Uani d . 1

loop_
_atom_site_aniso_label
_atom_site_aniso_U_11
_atom_site_aniso_U_22
_atom_site_aniso_U_33
_atom_site_aniso_U_12
_atom_site_aniso_U_13
_atom_site_aniso_U_23
O2 0.0344(6) 0.0338(6) 0.0236(5) 0.0030(5) 0.0044(5) 0.0023(4)
O81 0.0329(7) 0.0722(9) 0.0275(6) -0.0141(6) 0.0027(5) -0.0006(6)
O82 0.0385(7) 0.0480(7) 0.0271(6) -0.0141(5) 0.0060(5) 0.0024(5)
C1 0.0329(9) 0.0341(8) 0.0320(8) 0.0027(7) 0.0090(7) -0.0024(7)
C2 0.0272(8) 0.0296(8) 0.0238(7) 0.0014(6) 0.0039(6) 0.0012(6)
C3 0.0316(8) 0.0342(8) 0.0286(8) -0.0041(7) 0.0039(6) -0.0023(6)
C4 0.0264(8) 0.0508(11) 0.0397(10) -0.0029(7) 0.0023(7) 0.0011(8)
C5 0.0409(10) 0.0539(11) 0.0442(11) 0.0122(9) 0.0057(8) 0.0107(9)
C6 0.0451(10) 0.0369(9) 0.0545(11) 0.0084(8) 0.0168(9) 0.0055(8)
C7 0.0319(9) 0.0452(10) 0.0425(10) 0.0024(7) 0.0129(7) 0.0024(8)
C8 0.0288(8) 0.0299(8) 0.0252(8) 0.0014(6) 0.0052(6) -0.0021(6)

loop_
_atom_type_symbol
_atom_type_description
_atom_type_scat_dispersion_real
_atom_type_scat_dispersion_imag
_atom_type_scat_source
C C 0.0033 0.0016 'International Tables Vol C Tables 4.2.6.8 and 6.1.1.4'
H H 0.0000 0.0000 'International Tables Vol C Tables 4.2.6.8 and 6.1.1.4'
O O 0.0106 0.0060 'International Tables Vol C Tables 4.2.6.8 and 6.1.1.4'

loop_
_geom_angle_atom_site_label_1
_geom_angle_atom_site_label_2
_geom_angle_atom_site_label_3
_geom_angle
_geom_angle_publ_flag
C2 O2 H2 109.5 n
C8 O82 H82 109.5 n
C6 C1 C7 100.70(14) ?
C6 C1 C2 109.66(13) ?
C7 C1 C2 100.28(13) ?
C6 C1 H1 114.8 n
C7 C1 H1 114.8 n
C2 C1 H1 114.8 n
O2 C2 C8 107.39(12) ?
O2 C2 C3 108.50(12) ?
C8 C2 C3 117.04(12) ?
O2 C2 C1 109.80(12) ?
C8 C2 C1 111.01(12) ?
C3 C2 C1 102.96(12) ?
C4 C3 C2 103.53(12) ?
C4 C3 H31 111.1 n
C2 C3 H31 111.1 n
C4 C3 H32 111.1 n
C2 C3 H32 111.1 n
H31 C3 H32 109.0 n
C7 C4 C3 102.00(13) ?
C7 C4 C5 101.54(15) ?
C3 C4 C5 107.87(14) ?
C7 C4 H4 114.6 n
C3 C4 H4 114.6 n
C5 C4 H4 114.6 n
C4 C5 C6 103.19(14) ?
C4 C5 H51 111.1 n
C6 C5 H51 111.1 n
C4 C5 H52 111.1 n
C6 C5 H52 111.1 n
H51 C5 H52 109.1 n
C1 C6 C5 103.65(15) ?
C1 C6 H61 111.0 n
C5 C6 H61 111.0 n
C1 C6 H62 111.0 n
C5 C6 H62 111.0 n
H61 C6 H62 109.0 n
C4 C7 C1 94.58(13) ?
C4 C7 H71 112.8 n
C1 C7 H71 112.8 n
C4 C7 H72 112.8 n
C1 C7 H72 112.8 n
H71 C7 H72 110.3 n
O81 C8 O82 122.18(14) ?
O81 C8 C2 121.75(14) ?
O82 C8 C2 116.06(13) ?

loop_
_geom_bond_atom_site_label_1
_geom_bond_atom_site_label_2
_geom_bond_distance
_geom_bond_publ_flag
O2 C2 1.4385(17) ?
O2 H2 0.840 n
O81 C8 1.2127(18) ?
O82 C8 1.3094(19) ?
O82 H82 0.840 n
C1 C6 1.537(2) ?
C1 C7 1.542(2) ?
C1 C2 1.550(2) ?
C1 H1 1.000 n
C2 C8 1.525(2) ?
C2 C3 1.548(2) ?
C3 C4 1.532(2) ?
C3 H31 0.990 n
C3 H32 0.990 n
C4 C7 1.527(2) ?
C4 C5 1.536(3) ?
C4 H4 1.000 n
C5 C6 1.541(3) ?
C5 H51 0.990 n
C5 H52 0.990 n
C6 H61 0.990 n
C6 H62 0.990 n
C7 H71 0.990 n
C7 H72 0.990 n

loop_
_geom_hbond_atom_site_label_D
_geom_hbond_atom_site_label_H
_geom_hbond_atom_site_label_A
_geom_hbond_site_symmetry_A
_geom_hbond_distance_DH
_geom_hbond_distance_HA
_geom_hbond_distance_DA
_geom_hbond_angle_DHA
O2 H2 O81 3_656 0.84 1.91 2.7447(16) 172
O82 H82 O2 2_655 0.84 1.83 2.6653(15) 173

loop_
_geom_torsion_atom_site_label_1
_geom_torsion_atom_site_label_2
_geom_torsion_atom_site_label_3
_geom_torsion_atom_site_label_4
_geom_torsion
C6 C1 C2 O2 176.39(13)
C7 C1 C2 O2 -78.23(14)
C6 C1 C2 C8 57.80(17)
C7 C1 C2 C8 163.18(12)
C6 C1 C2 C3 -68.22(16)
C7 C1 C2 C3 37.16(14)
O2 C2 C3 C4 113.76(13)
C8 C2 C3 C4 -124.61(14)
C1 C2 C3 C4 -2.57(15)
C2 C3 C4 C7 -33.46(16)
C2 C3 C4 C5 73.00(16)
C7 C4 C5 C6 34.87(17)
C3 C4 C5 C6 -71.91(17)
C7 C1 C6 C5 -35.60(16)
C2 C1 C6 C5 69.49(17)
C4 C5 C6 C1 0.73(18)
C3 C4 C7 C1 55.55(15)
C5 C4 C7 C1 -55.76(15)
C6 C1 C7 C4 55.89(15)
C2 C1 C7 C4 -56.58(14)
O2 C2 C8 O81 -40.91(19)
C3 C2 C8 O81 -163.13(15)
C1 C2 C8 O81 79.12(19)
O2 C2 C8 O82 139.88(13)
C3 C2 C8 O82 17.66(19)
C1 C2 C8 O82 -100.09(15)
